data_7028086
loop_
_publ_author_name
'Shaw, Bernard L.'
'Iranpoor, Nasser'
'Perera, Sarath D.'
'Thornton-Pett, Mark'
'Vessey, Jonathan D.'

_publ_section_title
;
 Complexes of the (1R)-(+)-camphor azine diphosphines
 Z,Z-3,3&#x2032;-Ph2PnC10H15&#xE006;N--N&#xE006;C10H15PxPh2 and
 Z,Z-3,3&#x2032;-Ph2PxC10H15&#xE006;N--N&#xE006; C10H15PxPh2
 (x&#x2005;=&#x2005;exo, n&#x2005;=&#x2005;endo) with Group 6 metal
 carbonyls: crystal structures of the ligands and
 fac-[W(CO)3(E,Z-Ph2PxC10H15&#xE006; N--N&#xE006;C10H15PxPh2)]
;
_journal_issue 11
_journal_name_full 'Journal of the Chemical Society, Dalton Transactions'
_journal_page_first 1885
_journal_paper_doi 10.1039/a801585f
_journal_year 1998
_chemical_formula_sum 'C49 H56 N2 O4 P2 W'
_chemical_formula_weight 982.75
_chemical_name_systematic
; 
 ? 
;
_space_group_IT_number 19
_symmetry_space_group_name_Hall 'P 2ac 2ab'
_symmetry_space_group_name_H-M 'P 21 21 21'
_atom_sites_solution_hydrogens geom
_atom_sites_solution_primary direct
_atom_sites_solution_secondary difmap
_audit_creation_method SHELXL
_cell_angle_alpha 90.00
_cell_angle_beta 90.00
_cell_angle_gamma 90.00
_cell_formula_units_Z 4
_cell_length_a 11.308(2)
_cell_length_b 11.867(3)
_cell_length_c 32.999(6)
_cell_measurement_reflns_used 40
_cell_measurement_temperature 160(2)
_cell_measurement_theta_max 20.0
_cell_measurement_theta_min 15.0
_cell_volume 4428.2(16)
_computing_cell_refinement 'Stoe DIF4'
_computing_data_collection 'Stoe DIF4'
_computing_data_reduction 'Stoe REDU4'
_computing_molecular_graphics 'ORTEX (McArdle, 1995)'
_computing_publication_material 'local program'
_computing_structure_refinement 'SHELXL-93 (Sheldrick, 1993)'
_computing_structure_solution 'SHELXS-86 (Sheldrick, 1990)'
_diffrn_ambient_temperature 160(2)
_diffrn_measurement_device 'Stoe STADI4'
_diffrn_measurement_method \w-\q-scans
_diffrn_radiation_monochromator graphite
_diffrn_radiation_source 'fine-focus sealed tube'
_diffrn_radiation_type MoK\a
_diffrn_radiation_wavelength 0.71069
_diffrn_reflns_av_R_equivalents 0.0199
_diffrn_reflns_av_sigmaI/netI 0.0317
_diffrn_reflns_limit_h_max 13
_diffrn_reflns_limit_h_min -13
_diffrn_reflns_limit_k_max 14
_diffrn_reflns_limit_k_min -14
_diffrn_reflns_limit_l_max 39
_diffrn_reflns_limit_l_min -39
_diffrn_reflns_number 8772
_diffrn_reflns_theta_max 25.00
_diffrn_reflns_theta_min 1.82
_diffrn_standards_decay_% 0
_diffrn_standards_interval_time 60
_diffrn_standards_number 3
_exptl_absorpt_coefficient_mu 2.727
_exptl_absorpt_correction_T_max 0.8283
_exptl_absorpt_correction_T_min 0.6725
_exptl_absorpt_correction_type psi-scans
_exptl_crystal_density_diffrn 1.474
_exptl_crystal_description prism
_exptl_crystal_F_000 2000
_exptl_crystal_size_max 0.65
_exptl_crystal_size_mid 0.42
_exptl_crystal_size_min 0.34
_refine_diff_density_max 0.415
_refine_diff_density_min -0.461
_refine_diff_density_rms 0.072
_refine_ls_abs_structure_details 'Flack H D (1983), Acta Cryst. A39, 876-881'
_refine_ls_abs_structure_Flack -0.011(5)
_refine_ls_extinction_method none
_refine_ls_goodness_of_fit_all 1.015
_refine_ls_goodness_of_fit_obs 1.018
_refine_ls_matrix_type full
_refine_ls_number_parameters 531
_refine_ls_number_reflns 7801
_refine_ls_number_restraints 202
_refine_ls_restrained_S_all 1.067
_refine_ls_restrained_S_obs 1.016
_refine_ls_R_factor_all 0.0293
_refine_ls_R_factor_obs 0.0226
_refine_ls_shift/esd_max -0.003
_refine_ls_shift/esd_mean 0.000
_refine_ls_structure_factor_coef Fsqd
_refine_ls_weighting_details 'w=1/[\s^2^(Fo^2^)+(0.0272P)^2^+3.2199P] where P=(Fo^2^+2Fc^2^)/3'
_refine_ls_weighting_scheme calc
_refine_ls_wR_factor_all 0.0561
_refine_ls_wR_factor_obs 0.0512
_reflns_number_observed 7213
_reflns_number_total 7804
_reflns_observed_criterion >2sigma(I)
_cod_data_source_file f801585sup1.cif
_cod_data_source_block sp23
_cod_depositor_comments
;
The following automatic conversions were performed:

'_refine_ls_weighting_scheme' value 'calc
w=1/[\s^2^(Fo^2^)+(0.0272P)^2^+3.2199P] where P=(Fo^2^+2Fc^2^)/3' was
changed to 'calc'. New tag '_refine_ls_weighting_details' was
created. The value of the new tag was set to
'w=1/[\s^2^(Fo^2^)+(0.0272P)^2^+3.2199P] where P=(Fo^2^+2Fc^2^)/3'.

Automatic conversion script
Id: cif_fix_values 3143 2015-03-26 13:38:13Z robertas 
;
_cod_database_code 7028086

loop_
_symmetry_equiv_pos_as_xyz
'x, y, z'
'-x+1/2, -y, z+1/2'
'-x, y+1/2, -z+1/2'
'x+1/2, -y+1/2, -z'

loop_
_atom_site_aniso_label
_atom_site_aniso_U_11
_atom_site_aniso_U_22
_atom_site_aniso_U_33
_atom_site_aniso_U_23
_atom_site_aniso_U_13
_atom_site_aniso_U_12
W 0.01143(6) 0.01650(7) 0.01721(7) 0.00139(7) 0.00089(7) -0.00036(7)
P1 0.0129(5) 0.0138(5) 0.0183(5) 0.0008(4) 0.0009(4) -0.0008(4)
C111 0.015(2) 0.020(2) 0.018(2) -0.005(2) -0.003(2) 0.001(2)
C112 0.019(2) 0.028(2) 0.028(2) 0.004(2) 0.002(2) 0.001(2)
C113 0.018(2) 0.039(3) 0.039(3) 0.000(2) 0.002(2) 0.000(2)
C114 0.013(2) 0.036(2) 0.041(3) -0.002(2) -0.008(2) 0.009(2)
C115 0.032(2) 0.024(2) 0.035(3) 0.005(2) -0.006(2) 0.010(2)
C116 0.018(2) 0.022(2) 0.031(2) 0.001(2) -0.002(2) 0.000(2)
C121 0.019(2) 0.011(2) 0.024(2) 0.000(2) -0.004(2) 0.004(2)
C122 0.024(2) 0.018(2) 0.026(2) -0.001(2) 0.000(2) 0.001(2)
C123 0.033(3) 0.027(2) 0.027(2) -0.004(2) -0.005(2) 0.006(2)
C124 0.036(2) 0.022(2) 0.030(2) -0.005(2) -0.012(2) 0.002(2)
C125 0.025(2) 0.020(2) 0.037(2) 0.004(2) -0.010(2) -0.007(2)
C126 0.022(2) 0.020(2) 0.026(2) 0.001(2) -0.003(2) -0.001(2)
N1 0.015(2) 0.0188(15) 0.018(2) 0.0027(12) -0.0011(15) 0.001(2)
C1 0.024(2) 0.019(2) 0.016(2) -0.003(2) -0.001(2) 0.004(2)
C2 0.015(2) 0.014(2) 0.022(2) 0.002(2) -0.002(2) -0.004(2)
C3 0.015(2) 0.015(2) 0.019(2) -0.0014(15) -0.001(2) -0.003(2)
C4 0.022(2) 0.018(2) 0.021(2) -0.001(2) 0.007(2) -0.003(2)
C5 0.024(2) 0.019(2) 0.024(2) 0.002(2) 0.005(2) -0.005(2)
C6 0.032(3) 0.019(2) 0.021(2) 0.003(2) 0.008(2) 0.003(2)
C7 0.028(2) 0.019(2) 0.018(2) -0.003(2) 0.002(2) 0.004(2)
C8 0.028(2) 0.026(2) 0.025(2) -0.002(2) -0.005(2) -0.004(2)
C9 0.038(3) 0.033(3) 0.019(2) 0.000(2) 0.005(2) 0.004(2)
C10 0.031(3) 0.030(3) 0.025(2) 0.007(2) -0.006(2) 0.011(2)
P2 0.0175(5) 0.0206(6) 0.0170(5) 0.0012(4) -0.0001(4) 0.0008(4)
C211 0.023(2) 0.030(2) 0.018(2) 0.002(2) 0.001(2) -0.008(2)
C212 0.066(4) 0.044(3) 0.039(3) 0.014(3) 0.015(3) 0.014(3)
C213 0.072(4) 0.072(5) 0.036(3) 0.028(3) 0.012(3) 0.004(3)
C214 0.028(3) 0.083(4) 0.027(2) 0.013(2) 0.001(2) -0.024(3)
C215 0.034(3) 0.087(4) 0.026(2) -0.010(3) 0.007(2) -0.003(3)
C216 0.037(3) 0.053(3) 0.025(2) 0.000(2) 0.005(2) 0.008(3)
C221 0.015(2) 0.020(2) 0.024(2) 0.002(2) 0.000(2) 0.001(2)
C222 0.026(2) 0.030(2) 0.024(2) 0.001(2) -0.001(2) 0.002(2)
C223 0.022(3) 0.038(3) 0.034(2) 0.001(2) 0.000(2) 0.003(2)
C224 0.023(2) 0.041(3) 0.032(2) 0.013(2) -0.001(2) -0.004(2)
C225 0.030(2) 0.033(2) 0.024(2) 0.003(2) -0.009(2) -0.005(2)
C226 0.025(2) 0.024(2) 0.022(2) 0.002(2) -0.001(2) -0.001(2)
N2 0.013(2) 0.021(2) 0.016(2) 0.0017(12) 0.0009(13) 0.0026(13)
C11 0.029(2) 0.017(2) 0.024(2) -0.002(2) 0.000(2) 0.003(2)
C12 0.013(2) 0.017(2) 0.021(2) 0.001(2) -0.003(2) 0.0063(14)
C13 0.017(2) 0.024(2) 0.015(2) -0.004(2) 0.000(2) 0.005(2)
C14 0.028(2) 0.019(2) 0.025(2) -0.006(2) -0.003(2) 0.002(2)
C15 0.035(2) 0.024(2) 0.034(2) -0.011(2) -0.002(2) 0.003(2)
C16 0.035(3) 0.021(2) 0.037(3) -0.004(2) -0.003(2) 0.010(2)
C17 0.025(2) 0.018(2) 0.027(2) -0.002(2) -0.001(2) -0.001(2)
C18 0.024(2) 0.026(2) 0.029(2) 0.004(2) 0.002(2) 0.001(2)
C19 0.044(3) 0.023(3) 0.043(3) -0.002(2) -0.007(2) -0.006(2)
C20 0.051(3) 0.014(2) 0.031(2) 0.006(2) -0.008(2) -0.004(2)
C21 0.016(2) 0.029(2) 0.025(2) 0.005(2) -0.001(2) -0.002(2)
O21 0.042(2) 0.031(2) 0.053(2) 0.021(2) -0.010(2) -0.007(2)
C22 0.021(2) 0.023(2) 0.025(2) 0.004(2) 0.006(2) -0.005(2)
O22 0.017(2) 0.050(2) 0.043(2) -0.012(2) -0.008(2) 0.0015(15)
C23 0.019(2) 0.038(3) 0.020(2) 0.003(2) -0.001(2) 0.002(2)
O23 0.023(2) 0.077(3) 0.040(2) -0.009(2) 0.009(2) -0.004(2)
O1S 0.028(2) 0.046(2) 0.045(2) 0.006(2) -0.004(2) -0.015(2)
C1S 0.050(4) 0.048(3) 0.044(3) 0.016(3) -0.010(3) -0.022(3)
C2S 0.052(4) 0.047(3) 0.046(3) 0.011(3) -0.007(3) 0.005(3)

loop_
_atom_site_label
_atom_site_type_symbol
_atom_site_fract_x
_atom_site_fract_y
_atom_site_fract_z
_atom_site_U_iso_or_equiv
_atom_site_thermal_displace_type
_atom_site_occupancy
_atom_site_calc_flag
_atom_site_refinement_flags
W W 0.834113(13) 0.070489(12) 0.850983(5) 0.01505(4) Uani 1 d .
P1 P 0.69331(8) 0.12913(8) 0.90541(3) 0.0150(2) Uani 1 d D
C111 C 0.5374(3) 0.1648(3) 0.89532(11) 0.0178(8) Uani 1 d D
C112 C 0.4397(3) 0.1100(4) 0.91171(13) 0.0253(9) Uani 1 d D
H112 H 0.4508(3) 0.0490(4) 0.92997(13) 0.030 Uiso 1 calc R
C113 C 0.3264(4) 0.1438(4) 0.90153(14) 0.0321(10) Uani 1 d D
H113 H 0.2603(4) 0.1046(4) 0.91234(14) 0.039 Uiso 1 calc R
C114 C 0.3085(3) 0.2342(4) 0.87576(14) 0.0302(10) Uani 1 d D
H114 H 0.2304(3) 0.2575(4) 0.86918(14) 0.036 Uiso 1 calc R
C115 C 0.4043(4) 0.2901(4) 0.85970(13) 0.0305(10) Uani 1 d D
H115 H 0.3924(4) 0.3521(4) 0.84197(13) 0.037 Uiso 1 calc R
C116 C 0.5185(3) 0.2558(3) 0.86944(13) 0.0233(9) Uani 1 d D
H116 H 0.5843(3) 0.2949(3) 0.85833(13) 0.028 Uiso 1 calc R
C121 C 0.7296(3) 0.2570(3) 0.93506(12) 0.0180(8) Uani 1 d D
C122 C 0.6523(4) 0.2968(3) 0.96490(11) 0.0226(8) Uani 1 d D
H122 H 0.5777(4) 0.2614(3) 0.96863(11) 0.027 Uiso 1 calc R
C123 C 0.6842(4) 0.3884(4) 0.98927(13) 0.0289(11) Uani 1 d D
H123 H 0.6323(4) 0.4142(4) 1.00990(13) 0.035 Uiso 1 calc R
C124 C 0.7913(4) 0.4409(4) 0.98323(13) 0.0295(10) Uani 1 d D
H124 H 0.8148(4) 0.5011(4) 1.00040(13) 0.035 Uiso 1 calc R
C125 C 0.8645(4) 0.4060(3) 0.95224(13) 0.0273(10) Uani 1 d D
H125 H 0.9367(4) 0.4447(3) 0.94741(13) 0.033 Uiso 1 calc R
C126 C 0.8336(4) 0.3153(3) 0.92810(12) 0.0228(8) Uani 1 d D
H126 H 0.8843(4) 0.2928(3) 0.90660(12) 0.027 Uiso 1 calc R
N1 N 0.8425(3) -0.1251(2) 0.91964(9) 0.0175(6) Uani 1 d .
C1 C 0.7966(4) -0.0986(3) 0.99132(12) 0.0196(9) Uani 1 d .
C2 C 0.7830(3) -0.0719(4) 0.94621(11) 0.0172(7) Uani 1 d .
C3 C 0.6777(4) 0.0079(3) 0.94166(11) 0.0162(8) Uani 1 d .
H3 H 0.6143(4) -0.0400(3) 0.92947(11) 0.019 Uiso 1 calc R
C4 C 0.6399(3) 0.0214(3) 0.98683(12) 0.0200(9) Uani 1 d .
H4 H 0.5903(3) 0.0893(3) 0.99259(12) 0.024 Uiso 1 calc R
C5 C 0.5815(3) -0.0928(3) 0.99806(12) 0.0225(9) Uani 1 d .
H5A H 0.5395(3) -0.0878(3) 1.02431(12) 0.027 Uiso 1 calc R
H5B H 0.5253(3) -0.1173(3) 0.97685(12) 0.027 Uiso 1 calc R
C6 C 0.6886(4) -0.1739(3) 1.00083(13) 0.0237(10) Uani 1 d .
H6A H 0.6814(4) -0.2357(3) 0.98081(13) 0.028 Uiso 1 calc R
H6B H 0.6950(4) -0.2069(3) 1.02830(13) 0.028 Uiso 1 calc R
C7 C 0.7582(4) 0.0160(4) 1.01082(12) 0.0220(9) Uani 1 d .
C8 C 0.8503(4) 0.1078(3) 1.00236(12) 0.0260(9) Uani 1 d .
H8A H 0.8685(19) 0.1092(16) 0.9733(2) 0.039 Uiso 1 calc R
H8B H 0.9225(10) 0.0917(13) 1.0177(7) 0.039 Uiso 1 calc R
H8C H 0.8186(10) 0.1812(5) 1.0106(8) 0.039 Uiso 1 calc R
C9 C 0.7386(4) 0.0110(4) 1.05659(13) 0.0300(10) Uani 1 d .
H9A H 0.6842(21) -0.0508(16) 1.0630(2) 0.045 Uiso 1 calc R
H9B H 0.7046(24) 0.0824(10) 1.0659(2) 0.045 Uiso 1 calc R
H9C H 0.8144(6) -0.0019(25) 1.07024(14) 0.045 Uiso 1 calc R
C10 C 0.9152(4) -0.1483(4) 1.00296(14) 0.0287(10) Uani 1 d .
H10A H 0.9174(11) -0.1612(24) 1.0323(2) 0.043 Uiso 1 calc R
H10B H 0.9784(4) -0.0958(12) 0.9954(8) 0.043 Uiso 1 calc R
H10C H 0.9266(12) -0.2200(13) 0.9887(7) 0.043 Uiso 1 calc R
P2 P 0.71918(9) -0.03662(9) 0.79679(3) 0.0184(2) Uani 1 d D
C211 C 0.7753(4) -0.0177(4) 0.74530(12) 0.0234(9) Uani 1 d D
C212 C 0.7358(5) 0.0787(5) 0.72516(15) 0.0493(14) Uani 1 d D
H212 H 0.6850(5) 0.1300(5) 0.73877(15) 0.059 Uiso 1 calc R
C213 C 0.7695(6) 0.1004(5) 0.6861(2) 0.060(2) Uani 1 d D
H213 H 0.7399(6) 0.1654(5) 0.6726(2) 0.072 Uiso 1 calc R
C214 C 0.8452(4) 0.0295(5) 0.66609(14) 0.0459(14) Uani 1 d D
H214 H 0.8698(4) 0.0460(5) 0.63920(14) 0.055 Uiso 1 calc R
C215 C 0.8854(4) -0.0660(6) 0.68541(14) 0.0490(14) Uani 1 d D
H215 H 0.9376(4) -0.1160(6) 0.67180(14) 0.059 Uiso 1 calc R
C216 C 0.8496(4) -0.0892(4) 0.72486(12) 0.0381(11) Uani 1 d D
H216 H 0.8770(4) -0.1557(4) 0.73785(12) 0.046 Uiso 1 calc R
C221 C 0.5616(3) -0.0525(3) 0.78477(12) 0.0195(9) Uani 1 d D
C222 C 0.4762(4) 0.0045(4) 0.80687(13) 0.0267(10) Uani 1 d D
H222 H 0.4994(4) 0.0554(4) 0.82761(13) 0.032 Uiso 1 calc R
C223 C 0.3572(4) -0.0123(4) 0.79889(14) 0.0312(10) Uani 1 d D
H223 H 0.2992(4) 0.0278(4) 0.81395(14) 0.037 Uiso 1 calc R
C224 C 0.3225(4) -0.0872(4) 0.76912(12) 0.0318(10) Uani 1 d D
H224 H 0.2408(4) -0.0999(4) 0.76420(12) 0.038 Uiso 1 calc R
C225 C 0.4063(4) -0.1433(4) 0.74657(13) 0.0292(10) Uani 1 d D
H225 H 0.3824(4) -0.1947(4) 0.72606(13) 0.035 Uiso 1 calc R
C226 C 0.5257(4) -0.1250(3) 0.75374(12) 0.0239(9) Uani 1 d D
H226 H 0.5832(4) -0.1618(3) 0.73747(12) 0.029 Uiso 1 calc R
N2 N 0.8149(3) -0.1030(3) 0.87805(9) 0.0166(7) Uani 1 d .
C11 C 0.7620(4) -0.3133(3) 0.86687(13) 0.0234(9) Uani 1 d .
C12 C 0.7871(3) -0.1906(3) 0.85708(12) 0.0168(8) Uani 1 d .
C13 C 0.7761(4) -0.1778(3) 0.81139(11) 0.0186(8) Uani 1 d .
H13 H 0.8596(4) -0.1783(3) 0.80144(11) 0.022 Uiso 1 calc R
C14 C 0.7265(4) -0.2958(4) 0.79908(13) 0.0241(9) Uani 1 d .
H14 H 0.6806(4) -0.2968(4) 0.77319(13) 0.029 Uiso 1 calc R
C15 C 0.8332(5) -0.3756(3) 0.80008(13) 0.0308(9) Uani 1 d .
H15A H 0.9002(5) -0.3446(3) 0.78432(13) 0.037 Uiso 1 calc R
H15B H 0.8123(5) -0.4508(3) 0.78924(13) 0.037 Uiso 1 calc R
C16 C 0.8633(4) -0.3818(4) 0.84596(14) 0.0310(10) Uani 1 d .
H16A H 0.9414(4) -0.3474(4) 0.85153(14) 0.037 Uiso 1 calc R
H16B H 0.8639(4) -0.4609(4) 0.85552(14) 0.037 Uiso 1 calc R
C17 C 0.6553(4) -0.3323(3) 0.83724(12) 0.0234(9) Uani 1 d .
C18 C 0.5489(4) -0.2591(3) 0.84848(15) 0.0266(9) Uani 1 d .
H18A H 0.4901(13) -0.2624(21) 0.8267(5) 0.040 Uiso 1 calc R
H18B H 0.5747(6) -0.1810(6) 0.8523(9) 0.040 Uiso 1 calc R
H18C H 0.5137(17) -0.2870(17) 0.8737(5) 0.040 Uiso 1 calc R
C19 C 0.6131(5) -0.4551(4) 0.83551(15) 0.0368(12) Uani 1 d .
H19A H 0.6810(6) -0.5047(4) 0.8307(10) 0.055 Uiso 1 calc R
H19B H 0.5559(23) -0.4639(7) 0.8134(7) 0.055 Uiso 1 calc R
H19C H 0.5756(26) -0.4752(9) 0.8613(4) 0.055 Uiso 1 calc R
C20 C 0.7379(5) -0.3476(4) 0.91064(14) 0.0321(11) Uani 1 d .
H20A H 0.8104(8) -0.3392(24) 0.9266(2) 0.048 Uiso 1 calc R
H20B H 0.7119(26) -0.4264(8) 0.9114(2) 0.048 Uiso 1 calc R
H20C H 0.6759(19) -0.2993(17) 0.9220(3) 0.048 Uiso 1 calc R
C21 C 0.8339(4) 0.2215(3) 0.82717(11) 0.0233(8) Uani 1 d .
O21 O 0.8327(4) 0.3128(3) 0.81354(10) 0.0419(8) Uani 1 d .
C22 C 0.9611(4) 0.1070(4) 0.88862(13) 0.0231(9) Uani 1 d .
O22 O 1.0427(3) 0.1247(3) 0.90994(11) 0.0366(8) Uani 1 d .
C23 C 0.9687(4) 0.0353(4) 0.81476(13) 0.0257(10) Uani 1 d .
O23 O 1.0534(3) 0.0215(3) 0.79546(11) 0.0468(10) Uani 1 d .
O1S O 0.5683(3) 0.7415(3) 0.08847(11) 0.0398(9) Uani 1 d .
H1S H 0.5042(24) 0.7117(19) 0.0814(15) 0.060 Uiso 1 calc R
C1S C 0.6320(5) 0.6655(5) 0.1132(2) 0.0474(15) Uani 1 d .
H1S1 H 0.6020(5) 0.5880(5) 0.1091(2) 0.057 Uiso 1 calc R
H1S2 H 0.6210(5) 0.6856(5) 0.1421(2) 0.057 Uiso 1 calc R
C2S C 0.7614(5) 0.6707(5) 0.1025(2) 0.0484(14) Uani 1 d .
H2S1 H 0.7731(7) 0.6409(30) 0.0751(5) 0.073 Uiso 1 calc R
H2S2 H 0.8068(6) 0.6254(26) 0.1219(7) 0.073 Uiso 1 calc R
H2S3 H 0.7884(9) 0.7491(6) 0.1036(11) 0.073 Uiso 1 calc R

loop_
_atom_type_symbol
_atom_type_description
_atom_type_scat_dispersion_real
_atom_type_scat_dispersion_imag
_atom_type_scat_source
C C 0.0033 0.0016 'International Tables Vol C Tables 4.2.6.8 and 6.1.1.4'
H H 0.0000 0.0000 'International Tables Vol C Tables 4.2.6.8 and 6.1.1.4'
W W -0.8490 6.8722 'International Tables Vol C Tables 4.2.6.8 and 6.1.1.4'
N N 0.0061 0.0033 'International Tables Vol C Tables 4.2.6.8 and 6.1.1.4'
O O 0.0106 0.0060 'International Tables Vol C Tables 4.2.6.8 and 6.1.1.4'
P P 0.1023 0.0942 'International Tables Vol C Tables 4.2.6.8 and 6.1.1.4'

loop_
_geom_angle_atom_site_label_1
_geom_angle_atom_site_label_2
_geom_angle_atom_site_label_3
_geom_angle
C22 W C21 93.1(2)
C22 W C23 82.2(2)
C21 W C23 87.2(2)
C22 W N2 91.24(14)
C21 W N2 174.4(2)
C23 W N2 96.9(2)
C22 W P1 87.10(12)
C21 W P1 91.88(13)
C23 W P1 169.24(13)
N2 W P1 84.73(8)
C22 W P2 159.06(13)
C21 W P2 100.04(12)
C23 W P2 82.15(13)
N2 W P2 76.91(8)
P1 W P2 108.55(4)
C111 P1 C121 96.8(2)
C111 P1 C3 101.6(2)
C121 P1 C3 108.2(2)
C111 P1 W 122.92(13)
C121 P1 W 117.83(13)
C3 P1 W 107.69(12)
C116 C111 C112 118.6(4)
C116 C111 P1 115.8(3)
C112 C111 P1 125.5(3)
C113 C112 C111 120.3(4)
C112 C113 C114 120.7(4)
C115 C114 C113 119.6(4)
C114 C115 C116 120.1(4)
C111 C116 C115 120.7(4)
C126 C121 C122 118.6(4)
C126 C121 P1 120.7(3)
C122 C121 P1 120.7(3)
C121 C122 C123 120.3(4)
C124 C123 C122 119.7(4)
C123 C124 C125 120.0(4)
C124 C125 C126 120.5(4)
C121 C126 C125 120.5(4)
C2 N1 N2 117.0(3)
C10 C1 C2 114.6(3)
C10 C1 C6 115.1(3)
C2 C1 C6 103.8(3)
C10 C1 C7 118.6(4)
C2 C1 C7 101.1(3)
C6 C1 C7 101.5(3)
N1 C2 C3 130.6(3)
N1 C2 C1 121.0(3)
C3 C2 C1 107.6(3)
C2 C3 C4 100.6(3)
C2 C3 P1 117.6(3)
C4 C3 P1 123.7(3)
C5 C4 C7 102.0(3)
C5 C4 C3 104.8(3)
C7 C4 C3 104.3(3)
C6 C5 C4 103.0(3)
C5 C6 C1 104.2(3)
C9 C7 C8 107.8(4)
C9 C7 C4 112.3(4)
C8 C7 C4 117.5(3)
C9 C7 C1 114.4(4)
C8 C7 C1 110.8(3)
C4 C7 C1 93.7(3)
C211 P2 C221 98.6(2)
C211 P2 C13 103.4(2)
C221 P2 C13 107.4(2)
C211 P2 W 114.44(14)
C221 P2 W 134.24(13)
C13 P2 W 95.22(13)
C216 C211 C212 117.9(4)
C216 C211 P2 126.4(3)
C212 C211 P2 115.6(3)
C213 C212 C211 120.9(5)
C214 C213 C212 120.8(5)
C213 C214 C215 119.3(4)
C214 C215 C216 120.0(5)
C211 C216 C215 121.1(5)
C222 C221 C226 118.9(4)
C222 C221 P2 120.9(3)
C226 C221 P2 120.3(3)
C221 C222 C223 120.4(4)
C224 C223 C222 120.2(4)
C225 C224 C223 120.0(4)
C224 C225 C226 120.1(4)
C225 C226 C221 120.3(4)
C12 N2 N1 114.9(3)
C12 N2 W 123.2(3)
N1 N2 W 121.7(2)
C12 C11 C20 119.4(3)
C12 C11 C16 105.5(3)
C20 C11 C16 114.2(4)
C12 C11 C17 98.5(3)
C20 C11 C17 114.5(4)
C16 C11 C17 102.3(3)
N2 C12 C11 134.9(4)
N2 C12 C13 118.2(3)
C11 C12 C13 106.9(3)
C12 C13 C14 101.4(3)
C12 C13 P2 112.1(3)
C14 C13 P2 128.0(3)
C15 C14 C17 102.6(3)
C15 C14 C13 105.4(3)
C17 C14 C13 103.0(3)
C14 C15 C16 102.9(3)
C15 C16 C11 104.2(3)
C18 C17 C19 107.7(4)
C18 C17 C14 116.4(3)
C19 C17 C14 113.3(3)
C18 C17 C11 111.9(3)
C19 C17 C11 113.4(3)
C14 C17 C11 93.8(3)
O21 C21 W 178.7(4)
O22 C22 W 175.7(4)
O23 C23 W 174.0(4)
O1S C1S C2S 109.4(4)

loop_
_geom_bond_atom_site_label_1
_geom_bond_atom_site_label_2
_geom_bond_distance
W C22 1.947(4)
W C21 1.957(4)
W C23 1.980(4)
W N2 2.255(3)
W P1 2.4991(10)
W P2 2.5501(11)
P1 C111 1.844(4)
P1 C121 1.851(4)
P1 C3 1.880(4)
C111 C116 1.393(5)
C111 C112 1.392(5)
C112 C113 1.384(6)
C113 C114 1.384(6)
C114 C115 1.376(6)
C115 C116 1.392(5)
C121 C126 1.384(6)
C121 C122 1.399(5)
C122 C123 1.400(5)
C123 C124 1.376(6)
C124 C125 1.379(6)
C125 C126 1.384(5)
N1 C2 1.273(5)
N1 N2 1.432(4)
C1 C10 1.515(6)
C1 C2 1.530(5)
C1 C6 1.545(6)
C1 C7 1.566(5)
C2 C3 1.528(5)
C3 C4 1.559(5)
C4 C5 1.552(5)
C4 C7 1.556(6)
C5 C6 1.549(6)
C7 C9 1.528(6)
C7 C8 1.533(6)
P2 C211 1.828(4)
P2 C221 1.835(4)
P2 C13 1.858(4)
C211 C216 1.371(6)
C211 C212 1.397(6)
C212 C213 1.370(7)
C213 C214 1.370(7)
C214 C215 1.377(8)
C215 C216 1.391(6)
C221 C222 1.387(5)
C221 C226 1.398(6)
C222 C223 1.385(6)
C223 C224 1.382(6)
C224 C225 1.377(6)
C225 C226 1.387(6)
N2 C12 1.287(5)
C11 C12 1.519(5)
C11 C20 1.525(6)
C11 C16 1.565(6)
C11 C17 1.569(6)
C12 C13 1.520(5)
C13 C14 1.562(6)
C14 C15 1.534(6)
C14 C17 1.556(6)
C15 C16 1.554(6)
C17 C18 1.530(6)
C17 C19 1.535(6)
C21 O21 1.173(5)
C22 O22 1.180(5)
C23 O23 1.162(5)
O1S C1S 1.414(6)
C1S C2S 1.506(8)
